data_1545587
loop_
_publ_author_name
'Li, Rui'
'Duan, Xin-E'
'Cao, Wei'
'Wei, Xue-Hong'

_publ_section_title
;
 A pyridyl-substituted cyclodisilazane [(Apy)~2~(\m-SiMe)~2~] (ApyH~2~ =
 2-aminopyridine)
;
_journal_coeditor_code SJ4098
_journal_issue 3
_journal_name_full IUCrData
_journal_page_first x170400
_journal_paper_doi 10.1107/S241431461700400X
_journal_volume 2
_journal_year 2017
_chemical_formula_iupac 'C14 H20 N4 Si2'
_chemical_formula_moiety 'C14 H20 N4 Si2'
_chemical_formula_sum 'C14 H20 N4 Si2'
_chemical_formula_weight 300.52
_chemical_name_systematic
;
2-[2,2,4,4-Tetramethyl-3-(pyridin-2-yl)-1,3,2,4-diazadisiletidin-1-yl]pyridine
;
_space_group_crystal_system monoclinic
_space_group_IT_number 14
_space_group_name_Hall '-P 2yn'
_space_group_name_H-M_alt 'P 1 21/n 1'
_symmetry_space_group_name_Hall '-P 2yn'
_symmetry_space_group_name_H-M 'P 1 21/n 1'
_atom_sites_solution_hydrogens geom
_audit_creation_method SHELXL-2014/7
_cell_angle_alpha 90
_cell_angle_beta 109.6730(10)
_cell_angle_gamma 90
_cell_formula_units_Z 2
_cell_length_a 9.8504(4)
_cell_length_b 8.5234(4)
_cell_length_c 10.3120(4)
_cell_measurement_reflns_used 5990
_cell_measurement_temperature 200(2)
_cell_measurement_theta_max 28.321
_cell_measurement_theta_min 3.246
_cell_volume 815.25(6)
_computing_cell_refinement
;
SAINT (Bruker, 2012)
;
_computing_data_collection
;
APEX2 (Bruker, 2012)
;
_computing_data_reduction
;
SAINT (Bruker, 2012)
;
_computing_molecular_graphics
;
SHELXTL (Sheldrick, 2008)
;
_computing_publication_material
;
SHELXTL (Sheldrick, 2008)
;
_computing_structure_refinement
;
<i>SHELXL2014/7</i> (Sheldrick, 2015b)
;
_computing_structure_solution
;
SHELXT (Sheldrick, 2015a)
;
_diffrn_ambient_temperature 200(2)
_diffrn_measured_fraction_theta_full 0.981
_diffrn_measured_fraction_theta_max 0.982
_diffrn_measurement_device_type 'Bruker SMART APEX CCD area detector'
_diffrn_measurement_method '\f and \w scans'
_diffrn_radiation_type MoK\a
_diffrn_radiation_wavelength 0.71073
_diffrn_reflns_av_R_equivalents 0.0207
_diffrn_reflns_limit_h_max 13
_diffrn_reflns_limit_h_min -12
_diffrn_reflns_limit_k_max 11
_diffrn_reflns_limit_k_min -11
_diffrn_reflns_limit_l_max 10
_diffrn_reflns_limit_l_min -13
_diffrn_reflns_number 7684
_diffrn_reflns_theta_full 25.242
_diffrn_reflns_theta_max 28.320
_diffrn_reflns_theta_min 4.249
_exptl_absorpt_coefficient_mu 0.214
_exptl_absorpt_correction_T_max 0.9585
_exptl_absorpt_correction_T_min 0.9386
_exptl_absorpt_correction_type multi-scan
_exptl_absorpt_process_details
;
(<i>SADABS</i>; Bruker, 2012)
;
_exptl_crystal_colour colorless
_exptl_crystal_density_diffrn 1.224
_exptl_crystal_density_method 'not measured'
_exptl_crystal_description block
_exptl_crystal_F_000 320
_exptl_crystal_size_max 0.300
_exptl_crystal_size_mid 0.300
_exptl_crystal_size_min 0.200
_refine_diff_density_max 0.289
_refine_diff_density_min -0.232
_refine_ls_extinction_method none
_refine_ls_goodness_of_fit_ref 0.990
_refine_ls_hydrogen_treatment constr
_refine_ls_matrix_type full
_refine_ls_number_parameters 93
_refine_ls_number_reflns 1999
_refine_ls_number_restraints 0
_refine_ls_restrained_S_all 0.990
_refine_ls_R_factor_all 0.0350
_refine_ls_R_factor_gt 0.0321
_refine_ls_shift/su_max 0.001
_refine_ls_shift/su_mean 0.000
_refine_ls_structure_factor_coef Fsqd
_refine_ls_weighting_details 'w=1/[\s^2^(Fo^2^)+(0.0448P)^2^+0.3604P] where P=(Fo^2^+2Fc^2^)/3'
_refine_ls_weighting_scheme calc
_refine_ls_wR_factor_gt 0.0867
_refine_ls_wR_factor_ref 0.0893
_reflns_number_gt 1850
_reflns_number_total 1999
_reflns_threshold_expression 'I > 2\s(I)'
_cod_data_source_file sj4098sup1.cif
_cod_data_source_block I
_cod_database_code 1545587
_shelx_space_group_comment
;
The symmetry employed for this shelxl refinement is uniquely defined
by the following loop, which should always be used as a source of
symmetry information in preference to the above space-group names.
They are only intended as comments.
;
_shelx_estimated_absorpt_t_min 0.939
_shelx_estimated_absorpt_t_max 0.958

loop_
_space_group_symop_operation_xyz
'x, y, z'
'-x+1/2, y+1/2, -z+1/2'
'-x, -y, -z'
'x-1/2, -y-1/2, z-1/2'

loop_
_atom_site_type_symbol
_atom_site_label
_atom_site_fract_x
_atom_site_fract_y
_atom_site_fract_z
_atom_site_U_iso_or_equiv
_atom_site_adp_type
_atom_site_calc_flag
_atom_site_occupancy
Si Si1 0.39680(3) 0.09851(4) 0.94129(3) 0.02539(12) Uani d 1
N N2 0.58067(11) 0.07682(12) 0.96573(11) 0.0282(2) Uani d 1
N N1 0.81985(12) 0.11173(13) 0.99110(12) 0.0325(2) Uani d 1
C C1 0.68425(12) 0.16506(13) 0.93708(12) 0.0252(2) Uani d 1
C C7 0.27830(17) 0.08941(19) 0.75936(15) 0.0439(3) Uani d 1
H H7A 0.3053 -0.0009 0.7145 0.066 Uiso calc 1
H H7B 0.2889 0.1860 0.7121 0.066 Uiso calc 1
H H7C 0.1779 0.0783 0.7550 0.066 Uiso calc 1
C C2 0.65038(15) 0.30168(16) 0.85671(14) 0.0340(3) Uani d 1
H H2 0.5532 0.3355 0.8174 0.041 Uiso calc 1
C C5 0.92480(15) 0.19644(18) 0.96812(16) 0.0409(3) Uani d 1
H H5 1.0211 0.1594 1.0060 0.049 Uiso calc 1
C C6 0.35809(16) 0.27296(16) 1.02919(15) 0.0372(3) Uani d 1
H H6A 0.2557 0.2739 1.0198 0.056 Uiso calc 1
H H6B 0.3812 0.3681 0.9874 0.056 Uiso calc 1
H H6C 0.4168 0.2695 1.1270 0.056 Uiso calc 1
C C4 0.90132(17) 0.33314(19) 0.89331(17) 0.0445(4) Uani d 1
H H4 0.9793 0.3899 0.8813 0.053 Uiso calc 1
C C3 0.76063(19) 0.38586(17) 0.83580(16) 0.0420(3) Uani d 1
H H3 0.7404 0.4793 0.7824 0.050 Uiso calc 1

loop_
_atom_site_aniso_label
_atom_site_aniso_U_11
_atom_site_aniso_U_22
_atom_site_aniso_U_33
_atom_site_aniso_U_12
_atom_site_aniso_U_13
_atom_site_aniso_U_23
Si1 0.02209(18) 0.02372(18) 0.02890(19) 0.00267(10) 0.00666(13) 0.00351(11)
N2 0.0237(5) 0.0254(5) 0.0358(5) 0.0021(4) 0.0106(4) 0.0066(4)
N1 0.0263(5) 0.0327(6) 0.0386(6) -0.0010(4) 0.0112(4) -0.0003(4)
C1 0.0273(5) 0.0237(5) 0.0263(5) -0.0015(4) 0.0113(4) -0.0034(4)
C7 0.0416(8) 0.0473(8) 0.0334(7) -0.0013(6) 0.0003(6) 0.0029(6)
C2 0.0381(7) 0.0313(6) 0.0351(6) 0.0031(5) 0.0156(5) 0.0053(5)
C5 0.0283(6) 0.0480(8) 0.0482(8) -0.0069(6) 0.0153(6) -0.0048(6)
C6 0.0387(7) 0.0305(6) 0.0438(7) 0.0063(5) 0.0158(6) 0.0005(5)
C4 0.0455(8) 0.0458(8) 0.0508(8) -0.0175(6) 0.0277(7) -0.0073(7)
C3 0.0586(9) 0.0325(7) 0.0425(7) -0.0049(6) 0.0270(7) 0.0046(6)

loop_
_atom_type_symbol
_atom_type_description
_atom_type_scat_dispersion_real
_atom_type_scat_dispersion_imag
_atom_type_scat_source
C C 0.0033 0.0016 'International Tables Vol C Tables 4.2.6.8 and 6.1.1.4'
H H 0.0000 0.0000 'International Tables Vol C Tables 4.2.6.8 and 6.1.1.4'
N N 0.0061 0.0033 'International Tables Vol C Tables 4.2.6.8 and 6.1.1.4'
Si Si 0.0817 0.0704 'International Tables Vol C Tables 4.2.6.8 and 6.1.1.4'

loop_
_geom_angle_atom_site_label_1
_geom_angle_atom_site_label_2
_geom_angle_atom_site_label_3
_geom_angle_site_symmetry_1
_geom_angle_site_symmetry_3
_geom_angle
N2 Si1 N2 3_657 . 84.08(5)
N2 Si1 C6 3_657 . 115.34(6)
N2 Si1 C6 . . 112.86(6)
N2 Si1 C7 3_657 . 116.17(6)
N2 Si1 C7 . . 114.25(7)
C6 Si1 C7 . . 111.59(7)
N2 Si1 Si1 3_657 3_657 42.09(3)
N2 Si1 Si1 . 3_657 41.99(3)
C6 Si1 Si1 . 3_657 123.34(5)
C7 Si1 Si1 . 3_657 124.99(6)
C1 N2 Si1 . 3_657 128.16(8)
C1 N2 Si1 . . 135.72(8)
Si1 N2 Si1 3_657 . 95.92(5)
C1 N1 C5 . . 117.48(12)
N1 C1 N2 . . 115.58(11)
N1 C1 C2 . . 122.15(11)
N2 C1 C2 . . 122.27(11)
Si1 C7 H7A . . 109.5
Si1 C7 H7B . . 109.5
H7A C7 H7B . . 109.5
Si1 C7 H7C . . 109.5
H7A C7 H7C . . 109.5
H7B C7 H7C . . 109.5
C3 C2 C1 . . 118.78(13)
C3 C2 H2 . . 120.6
C1 C2 H2 . . 120.6
N1 C5 C4 . . 124.06(14)
N1 C5 H5 . . 118.0
C4 C5 H5 . . 118.0
Si1 C6 H6A . . 109.5
Si1 C6 H6B . . 109.5
H6A C6 H6B . . 109.5
Si1 C6 H6C . . 109.5
H6A C6 H6C . . 109.5
H6B C6 H6C . . 109.5
C5 C4 C3 . . 118.06(13)
C5 C4 H4 . . 121.0
C3 C4 H4 . . 121.0
C2 C3 C4 . . 119.44(13)
C2 C3 H3 . . 120.3
C4 C3 H3 . . 120.3

loop_
_geom_bond_atom_site_label_1
_geom_bond_atom_site_label_2
_geom_bond_site_symmetry_2
_geom_bond_distance
Si1 N2 3_657 1.7489(10)
Si1 N2 . 1.7524(11)
Si1 C6 . 1.8468(14)
Si1 C7 . 1.8476(14)
Si1 Si1 3_657 2.6004(6)
N2 C1 . 1.3773(15)
N2 Si1 3_657 1.7489(10)
N1 C1 . 1.3416(15)
N1 C5 . 1.3458(17)
C1 C2 . 1.4028(17)
C7 H7A . 0.9800
C7 H7B . 0.9800
C7 H7C . 0.9800
C2 C3 . 1.378(2)
C2 H2 . 0.9500
C5 C4 . 1.373(2)
C5 H5 . 0.9500
C6 H6A . 0.9800
C6 H6B . 0.9800
C6 H6C . 0.9800
C4 C3 . 1.386(2)
C4 H4 . 0.9500
C3 H3 . 0.9500

loop_
_geom_torsion_atom_site_label_1
_geom_torsion_atom_site_label_2
_geom_torsion_atom_site_label_3
_geom_torsion_atom_site_label_4
_geom_torsion_site_symmetry_1
_geom_torsion_site_symmetry_4
_geom_torsion
N2 Si1 N2 C1 3_657 . -174.97(16)
C6 Si1 N2 C1 . . -59.93(14)
C7 Si1 N2 C1 . . 68.96(14)
Si1 Si1 N2 C1 3_657 . -174.97(16)
N2 Si1 N2 Si1 3_657 3_657 0.000000
C6 Si1 N2 Si1 . 3_657 115.03(6)
C7 Si1 N2 Si1 . 3_657 -116.07(7)
C5 N1 C1 N2 . . -178.56(11)
C5 N1 C1 C2 . . 1.45(18)
Si1 N2 C1 N1 3_657 . -2.22(16)
Si1 N2 C1 N1 . . 171.41(10)
Si1 N2 C1 C2 3_657 . 177.76(9)
Si1 N2 C1 C2 . . -8.61(19)
N1 C1 C2 C3 . . -1.76(19)
N2 C1 C2 C3 . . 178.25(12)
C1 N1 C5 C4 . . 0.0(2)
N1 C5 C4 C3 . . -1.2(2)
C1 C2 C3 C4 . . 0.6(2)
C5 C4 C3 C2 . . 0.8(2)

_cod_database_fobs_code 1545587
